data_1568100
loop_
_publ_author_name
'Karges, Johannes'
'Giardini, Miriam A.'
'Blacque, Olivier'
'Woodworth, Brendon'
'Siqueira-Neto, Jair L'
'Cohen, Seth M.'

_publ_section_title
;
 Enantioselective inhibition of the SARS-CoV-2 main protease with
 rhenium(i) picolinic acid complexes.
;
_journal_issue 3
_journal_name_full 'Chemical science'
_journal_page_first 711
_journal_page_last 720
_journal_paper_doi 10.1039/d2sc05473f
_journal_volume 14
_journal_year 2023
_chemical_formula_moiety 'C10 H8 N O7 Re'
_chemical_formula_sum 'C10 H8 N O7 Re'
_chemical_formula_weight 440.37
_space_group_crystal_system monoclinic
_space_group_IT_number 15
_space_group_name_Hall '-C 2yc'
_space_group_name_H-M_alt 'C 1 2/c 1'
_atom_sites_solution_hydrogens mixed
_atom_sites_solution_primary dual
_audit_creation_date 2021-04-29
_audit_creation_method
;
Olex2 1.3
(compiled 2020.11.12 svn.r5f609507 for OlexSys, GUI svn.r6272)
;
_audit_update_record
;
2022-09-06 deposited with the CCDC.	2022-12-13 downloaded from the CCDC.
;
_cell_angle_alpha 90
_cell_angle_beta 121.786(3)
_cell_angle_gamma 90
_cell_formula_units_Z 8
_cell_length_a 25.3206(6)
_cell_length_b 11.8306(2)
_cell_length_c 9.3609(2)
_cell_measurement_reflns_used 9074
_cell_measurement_temperature 160(1)
_cell_measurement_theta_max 76.0630
_cell_measurement_theta_min 4.0700
_cell_volume 2383.57(12)
_computing_cell_refinement 'CrysAlisPro 1.171.40.68a (Rigaku OD, 2019)'
_computing_data_collection 'CrysAlisPro 1.171.40.68a (Rigaku OD, 2019)'
_computing_data_reduction 'CrysAlisPro 1.171.40.68a (Rigaku OD, 2019)'
_computing_molecular_graphics 'Olex2 1.3 (Dolomanov et al., 2009)'
_computing_publication_material 'Olex2 1.3 (Dolomanov et al., 2009)'
_computing_structure_refinement 'SHELXL (Sheldrick, 2015b)'
_computing_structure_solution 'SHELXT (Sheldrick, 2015a)'
_diffrn_ambient_environment N~2~
_diffrn_ambient_temperature 160(1)
_diffrn_detector 'CCD plate'
_diffrn_detector_area_resol_mean 10.3801
_diffrn_detector_type Atlas
_diffrn_measured_fraction_theta_full 1.000
_diffrn_measured_fraction_theta_max 1.000
_diffrn_measurement_details
;
List of Runs (angles in degrees, time in seconds):

  # Type    Start    End  Width  t~exp~   \w     \q     \k     \f   Frames
#--------------------------------------------------------------------------
  1  \w    -87.00  -7.00   0.80    5.00    --  -42.36 125.00  60.00  100
  2  \w   -114.00 -58.00   0.80    5.00    --  -42.36-153.00 130.00   70
  3  \w   -113.00 -17.00   0.80    5.00    --  -42.36 -57.00-180.00  120
  4  \w    -87.00  -7.00   0.80    5.00    --  -42.36 125.00   0.00  100
  5  \w    104.00 177.60   0.80   20.00    --  111.00 111.00  60.00   92
  6  \w    103.00 177.40   0.80   20.00    --  111.00  77.00 120.00   93
  7  \w     40.00 134.40   0.80   20.00    --  111.00 -45.00  30.00  118
  8  \w     83.00 177.40   0.80   20.00    --  111.00  61.00  60.00  118
  9  \w     36.00 108.00   0.80   20.00    --  111.00-111.00-120.00   90
 10  \w    103.00 177.40   0.80   20.00    --  111.00  77.00-120.00   93
 11  \w    104.00 177.60   0.80   20.00    --  111.00 111.00   0.00   92
 12  \w    104.00 177.60   0.80   20.00    --  111.00 111.00-150.00   92
 13  \w    103.00 177.40   0.80   20.00    --  111.00  77.00 150.00   93
 14  \w    104.00 177.60   0.80   20.00    --  111.00 111.00 150.00   92
 15  \w    103.00 177.40   0.80   20.00    --  111.00  77.00  90.00   93
 16  \w     36.00 108.00   0.80   20.00    --  111.00-111.00  30.00   90
 17  \w     87.00 177.40   0.80   20.00    --  111.00  30.00-120.00  113
 18  \w   -113.00 -17.00   0.80    5.00    --  -42.36 -57.00 -30.00  120
 19  \w   -113.00 -17.00   0.80    5.00    --  -42.36 -57.00-120.00  120
 20  \w    -69.00  27.00   0.80    5.00    --  -42.36  57.00 -30.00  120
 21  \w   -115.00 -20.60   0.80    5.00    --  -42.36 -37.00  60.00  118
 22  \w     66.00 140.40   0.80   20.00    --  111.00  15.00   0.00   93
;
_diffrn_measurement_device 'four-circle diffractometer'
_diffrn_measurement_device_type 'SuperNova, Dual, Cu at home/near, Atlas'
_diffrn_measurement_method '\w scans'
_diffrn_orient_matrix_type 'CrysAlisPro convention (1999,Acta A55,543-557)'
_diffrn_orient_matrix_UB_11 -0.0617932000
_diffrn_orient_matrix_UB_12 0.0329475000
_diffrn_orient_matrix_UB_13 -0.1599590000
_diffrn_orient_matrix_UB_21 0.0351972000
_diffrn_orient_matrix_UB_22 0.0800616000
_diffrn_orient_matrix_UB_23 -0.0512674000
_diffrn_orient_matrix_UB_31 0.0080646000
_diffrn_orient_matrix_UB_32 -0.0972978000
_diffrn_orient_matrix_UB_33 -0.0963257000
_diffrn_radiation_monochromator mirror
_diffrn_radiation_probe x-ray
_diffrn_radiation_type 'Cu K\a'
_diffrn_radiation_wavelength 1.54184
_diffrn_reflns_av_R_equivalents 0.0187
_diffrn_reflns_av_unetI/netI 0.0098
_diffrn_reflns_Laue_measured_fraction_full 1.000
_diffrn_reflns_Laue_measured_fraction_max 1.000
_diffrn_reflns_limit_h_max 31
_diffrn_reflns_limit_h_min -31
_diffrn_reflns_limit_k_max 14
_diffrn_reflns_limit_k_min -14
_diffrn_reflns_limit_l_max 11
_diffrn_reflns_limit_l_min -11
_diffrn_reflns_number 12287
_diffrn_reflns_point_group_measured_fraction_full 1.000
_diffrn_reflns_point_group_measured_fraction_max 1.000
_diffrn_reflns_theta_full 67.684
_diffrn_reflns_theta_max 74.424
_diffrn_reflns_theta_min 4.108
_diffrn_source 'micro-focus sealed X-ray tube'
_diffrn_source_type 'SuperNova (Cu) X-ray Source'
_exptl_absorpt_coefficient_mu 20.274
_exptl_absorpt_correction_T_max 0.666
_exptl_absorpt_correction_T_min 0.126
_exptl_absorpt_correction_type analytical
_exptl_absorpt_process_details
;
CrysAlisPro 1.171.40.68a (Rigaku Oxford Diffraction, 2019)
Analytical numeric absorption correction using a multifaceted crystal
model based on expressions derived by R.C. Clark & J.S. Reid.
(Clark, R. C. & Reid, J. S. (1995). Acta Cryst. A51, 887-897)
Empirical absorption correction using spherical harmonics,
 implemented in SCALE3 ABSPACK scaling algorithm.
;
_exptl_crystal_colour colourless
_exptl_crystal_density_diffrn 2.454
_exptl_crystal_description plate
_exptl_crystal_F_000 1648
_exptl_crystal_size_max 0.14
_exptl_crystal_size_mid 0.11
_exptl_crystal_size_min 0.02
_refine_diff_density_max 1.713
_refine_diff_density_min -1.379
_refine_diff_density_rms 0.141
_refine_ls_extinction_coef 0.000081(13)
_refine_ls_extinction_expression Fc^*^=kFc[1+0.001xFc^2^\l^3^/sin(2\q)]^-1/4^
_refine_ls_extinction_method 'SHELXL-2018/3 (Sheldrick 2018)'
_refine_ls_goodness_of_fit_ref 1.102
_refine_ls_hydrogen_treatment mixed
_refine_ls_matrix_type full
_refine_ls_number_parameters 182
_refine_ls_number_reflns 2434
_refine_ls_number_restraints 2
_refine_ls_restrained_S_all 1.102
_refine_ls_R_factor_all 0.0241
_refine_ls_R_factor_gt 0.0237
_refine_ls_shift/su_max 0.003
_refine_ls_shift/su_mean 0.000
_refine_ls_structure_factor_coef Fsqd
_refine_ls_weighting_details 'w=1/[\s^2^(Fo^2^)+(0.0480P)^2^+6.1815P] where P=(Fo^2^+2Fc^2^)/3'
_refine_ls_weighting_scheme calc
_refine_ls_wR_factor_gt 0.0661
_refine_ls_wR_factor_ref 0.0668
_reflns_Friedel_coverage 0.000
_reflns_number_gt 2387
_reflns_number_total 2434
_reflns_threshold_expression 'I > 2\s(I)'
_cod_data_source_file d2sc05473f2.cif
_cod_data_source_block 19
_cod_depositor_comments 'Adding full bibliography for 1568094--1568122.cif.'
_cod_original_cell_volume 2383.57(11)
_cod_database_code 1568100
_shelx_shelxl_version_number 2018/3
_shelx_space_group_comment
;
The symmetry employed for this shelxl refinement is uniquely defined
by the following loop, which should always be used as a source of
symmetry information in preference to the above space-group names.
They are only intended as comments.
;
_shelx_estimated_absorpt_t_max 0.687
_shelx_estimated_absorpt_t_min 0.164
_olex2_refinement_description
;
1. Fixed Uiso
 At 1.2 times of:
  All C(H) groups
 At 1.5 times of:
  All C(H,H,H) groups
2. Restrained distances
 O4-H4A = O4-H4B
 0.82 with sigma of 0.01
3.a Aromatic/amide H refined with riding coordinates:
 C4(H4), C5(H5), C7(H7)
3.b Idealised Me refined as rotating group:
 C10(H10A,H10B,H10C)
;

loop_
_space_group_symop_operation_xyz
'x, y, z'
'-x, y, -z+1/2'
'x+1/2, y+1/2, z'
'-x+1/2, y+1/2, -z+1/2'
'-x, -y, -z'
'x, -y, z-1/2'
'-x+1/2, -y+1/2, -z'
'x+1/2, -y+1/2, z-1/2'

loop_
_atom_site_label
_atom_site_type_symbol
_atom_site_fract_x
_atom_site_fract_y
_atom_site_fract_z
_atom_site_U_iso_or_equiv
_atom_site_adp_type
_atom_site_occupancy
_atom_site_site_symmetry_order
_atom_site_calc_flag
_atom_site_refinement_flags_posn
_atom_site_refinement_flags_adp
_atom_site_refinement_flags_occupancy
_atom_site_disorder_assembly
_atom_site_disorder_group
C1 C 0.67780(18) -0.0620(3) 0.6459(5) 0.0275(7) Uani 1 1 d . . . . .
C2 C 0.71939(18) 0.1205(3) 0.8343(5) 0.0267(7) Uani 1 1 d . . . . .
C3 C 0.7315(2) 0.1110(3) 0.5781(5) 0.0258(8) Uani 1 1 d . . . . .
C4 C 0.64899(17) 0.3653(3) 0.6078(4) 0.0243(6) Uani 1 1 d . . . . .
H4 H 0.677784 0.359351 0.725387 0.029 Uiso 1 1 calc R U . . .
C5 C 0.62895(16) 0.4718(3) 0.5391(4) 0.0259(7) Uani 1 1 d . . . . .
H5 H 0.642702 0.536921 0.608867 0.031 Uiso 1 1 calc R U . . .
C6 C 0.58836(16) 0.4821(3) 0.3663(5) 0.0251(7) Uani 1 1 d . . . . .
C7 C 0.56724(16) 0.3828(3) 0.2700(4) 0.0247(7) Uani 1 1 d . . . . .
H7 H 0.538525 0.386327 0.152125 0.030 Uiso 1 1 calc R U . . .
C8 C 0.58870(15) 0.2806(3) 0.3487(4) 0.0223(6) Uani 1 1 d . . . . .
C9 C 0.56661(15) 0.1723(3) 0.2517(4) 0.0235(6) Uani 1 1 d . . . . .
C10 C 0.5851(2) 0.6829(3) 0.3733(5) 0.0365(9) Uani 1 1 d . . . . .
H10A H 0.569413 0.746798 0.295043 0.055 Uiso 1 1 calc R U . . .
H10B H 0.630509 0.686572 0.442922 0.055 Uiso 1 1 calc R U . . .
H10C H 0.567825 0.686160 0.445557 0.055 Uiso 1 1 calc R U . . .
N1 N 0.62966(13) 0.2697(2) 0.5162(3) 0.0213(5) Uani 1 1 d . . . . .
O1 O 0.68742(14) -0.1565(2) 0.6730(4) 0.0383(6) Uani 1 1 d . . . . .
O2 O 0.75659(13) 0.1322(2) 0.9742(3) 0.0347(6) Uani 1 1 d . . . . .
O3 O 0.77539(14) 0.1206(3) 0.5734(4) 0.0341(6) Uani 1 1 d . . . . .
O4 O 0.58141(14) 0.09101(19) 0.6313(4) 0.0249(6) Uani 1 1 d D . . . .
H4A H 0.5450(8) 0.108(4) 0.566(5) 0.036(14) Uiso 1 1 d D . . . .
H4B H 0.580(3) 0.041(3) 0.690(6) 0.052(15) Uiso 1 1 d D . . . .
O5 O 0.52706(12) 0.1750(2) 0.1007(3) 0.0304(5) Uani 1 1 d . . . . .
O6 O 0.59096(13) 0.0811(2) 0.3367(3) 0.0245(5) Uani 1 1 d . . . . .
O7 O 0.56667(15) 0.5787(2) 0.2801(4) 0.0327(6) Uani 1 1 d . . . . .
Re1 Re 0.66118(2) 0.09668(2) 0.60113(2) 0.02055(10) Uani 1 1 d . . . . .

loop_
_atom_site_aniso_label
_atom_site_aniso_U_11
_atom_site_aniso_U_22
_atom_site_aniso_U_33
_atom_site_aniso_U_23
_atom_site_aniso_U_13
_atom_site_aniso_U_12
C1 0.0337(17) 0.0250(19) 0.0217(15) -0.0030(15) 0.0132(14) -0.0033(15)
C2 0.0333(18) 0.0168(14) 0.0308(19) -0.0002(14) 0.0174(16) -0.0006(14)
C3 0.036(2) 0.0189(16) 0.0196(17) 0.0009(12) 0.0125(15) 0.0010(13)
C4 0.0326(15) 0.0208(17) 0.0188(15) -0.0038(12) 0.0132(13) -0.0056(14)
C5 0.0321(16) 0.0175(15) 0.0270(16) -0.0043(13) 0.0148(13) -0.0028(12)
C6 0.0322(16) 0.0179(16) 0.0295(16) 0.0002(13) 0.0191(14) -0.0001(13)
C7 0.0275(16) 0.0229(15) 0.0214(16) 0.0007(13) 0.0113(13) -0.0010(13)
C8 0.0263(15) 0.0192(16) 0.0198(15) -0.0020(12) 0.0111(12) -0.0017(12)
C9 0.0266(15) 0.0203(16) 0.0233(15) -0.0019(13) 0.0129(13) -0.0019(12)
C10 0.057(2) 0.0144(16) 0.044(2) 0.0011(15) 0.0307(19) 0.0005(15)
N1 0.0271(12) 0.0158(13) 0.0199(12) -0.0012(10) 0.0117(10) -0.0001(10)
O1 0.0534(17) 0.0172(13) 0.0384(15) 0.0000(11) 0.0202(14) 0.0022(11)
O2 0.0435(15) 0.0280(14) 0.0185(12) -0.0027(11) 0.0067(11) -0.0033(12)
O3 0.0350(14) 0.0346(14) 0.0369(15) -0.0010(12) 0.0217(12) -0.0002(12)
O4 0.0264(13) 0.0227(14) 0.0253(14) 0.0061(8) 0.0134(12) 0.0022(8)
O5 0.0364(12) 0.0247(12) 0.0199(11) -0.0023(9) 0.0078(10) -0.0050(10)
O6 0.0311(13) 0.0189(11) 0.0167(12) -0.0035(9) 0.0080(10) -0.0031(9)
O7 0.0476(17) 0.0186(12) 0.0309(15) 0.0061(11) 0.0201(13) 0.0055(11)
Re1 0.02615(13) 0.01517(13) 0.01739(13) -0.00045(4) 0.00944(9) -0.00011(4)

loop_
_atom_type_symbol
_atom_type_description
_atom_type_scat_dispersion_real
_atom_type_scat_dispersion_imag
_atom_type_scat_source
C C 0.0181 0.0091 'International Tables Vol C Tables 4.2.6.8 and 6.1.1.4'
H H 0.0000 0.0000 'International Tables Vol C Tables 4.2.6.8 and 6.1.1.4'
N N 0.0311 0.0180 'International Tables Vol C Tables 4.2.6.8 and 6.1.1.4'
O O 0.0492 0.0322 'International Tables Vol C Tables 4.2.6.8 and 6.1.1.4'
Re Re -5.2083 5.8923 'International Tables Vol C Tables 4.2.6.8 and 6.1.1.4'

loop_
_exptl_crystal_face_index_h
_exptl_crystal_face_index_k
_exptl_crystal_face_index_l
_exptl_crystal_face_perp_dist
-8 -2 5 0.0579
9 0 -5 0.0589
2 -5 -1 0.0530
-2 5 1 0.0530
-1 0 0 0.0105
1 0 0 0.0105

loop_
_geom_angle_atom_site_label_1
_geom_angle_atom_site_label_2
_geom_angle_atom_site_label_3
_geom_angle
_geom_angle_site_symmetry_1
_geom_angle_site_symmetry_3
_geom_angle_publ_flag
O1 C1 Re1 179.5(3) . . ?
O2 C2 Re1 176.7(3) . . ?
O3 C3 Re1 176.4(4) . . ?
C5 C4 H4 118.4 . . ?
N1 C4 H4 118.4 . . ?
N1 C4 C5 123.2(3) . . ?
C4 C5 H5 120.5 . . ?
C4 C5 C6 119.1(3) . . ?
C6 C5 H5 120.5 . . ?
C5 C6 C7 118.1(3) . . ?
O7 C6 C5 126.4(3) . . ?
O7 C6 C7 115.5(3) . . ?
C6 C7 H7 120.5 . . ?
C8 C7 C6 118.9(3) . . ?
C8 C7 H7 120.5 . . ?
C7 C8 C9 120.9(3) . . ?
N1 C8 C7 123.5(3) . . ?
N1 C8 C9 115.6(3) . . ?
O5 C9 C8 119.5(3) . . ?
O5 C9 O6 124.5(3) . . ?
O6 C9 C8 115.9(3) . . ?
H10A C10 H10B 109.5 . . ?
H10A C10 H10C 109.5 . . ?
H10B C10 H10C 109.5 . . ?
O7 C10 H10A 109.5 . . ?
O7 C10 H10B 109.5 . . ?
O7 C10 H10C 109.5 . . ?
C4 N1 C8 117.1(3) . . ?
C4 N1 Re1 127.9(2) . . ?
C8 N1 Re1 114.8(2) . . ?
H4A O4 H4B 104(5) . . ?
Re1 O4 H4A 131(4) . . ?
Re1 O4 H4B 119(4) . . ?
C9 O6 Re1 118.2(2) . . ?
C6 O7 C10 117.8(3) . . ?
C1 Re1 N1 171.54(13) . . ?
C1 Re1 O4 93.03(12) . . ?
C1 Re1 O6 96.87(13) . . ?
C2 Re1 C1 86.91(16) . . ?
C2 Re1 C3 84.92(17) . . ?
C2 Re1 N1 101.07(14) . . ?
C2 Re1 O4 93.80(14) . . ?
C2 Re1 O6 175.44(12) . . ?
C3 Re1 C1 90.07(16) . . ?
C3 Re1 N1 93.40(13) . . ?
C3 Re1 O4 176.58(12) . . ?
C3 Re1 O6 97.57(15) . . ?
O4 Re1 N1 83.71(9) . . ?
O6 Re1 N1 75.03(10) . . ?
O6 Re1 O4 83.49(11) . . ?

loop_
_geom_bond_atom_site_label_1
_geom_bond_atom_site_label_2
_geom_bond_distance
_geom_bond_site_symmetry_2
_geom_bond_publ_flag
C1 O1 1.144(5) . ?
C1 Re1 1.922(4) . ?
C2 O2 1.149(5) . ?
C2 Re1 1.905(4) . ?
C3 O3 1.140(5) . ?
C3 Re1 1.911(4) . ?
C4 H4 0.9500 . ?
C4 C5 1.384(5) . ?
C4 N1 1.346(4) . ?
C5 H5 0.9500 . ?
C5 C6 1.392(5) . ?
C6 C7 1.404(5) . ?
C6 O7 1.339(4) . ?
C7 H7 0.9500 . ?
C7 C8 1.369(5) . ?
C8 C9 1.499(4) . ?
C8 N1 1.356(4) . ?
C9 O5 1.229(4) . ?
C9 O6 1.289(4) . ?
C10 H10A 0.9800 . ?
C10 H10B 0.9800 . ?
C10 H10C 0.9800 . ?
C10 O7 1.439(5) . ?
N1 Re1 2.188(3) . ?
O4 H4A 0.818(10) . ?
O4 H4B 0.820(10) . ?
O4 Re1 2.183(3) . ?
O6 Re1 2.165(3) . ?

loop_
_geom_torsion_atom_site_label_1
_geom_torsion_atom_site_label_2
_geom_torsion_atom_site_label_3
_geom_torsion_atom_site_label_4
_geom_torsion
_geom_torsion_site_symmetry_1
_geom_torsion_site_symmetry_2
_geom_torsion_site_symmetry_3
_geom_torsion_site_symmetry_4
_geom_torsion_publ_flag
C4 C5 C6 C7 2.9(5) . . . . ?
C4 C5 C6 O7 -177.3(3) . . . . ?
C5 C4 N1 C8 0.2(5) . . . . ?
C5 C4 N1 Re1 175.5(3) . . . . ?
C5 C6 C7 C8 -1.9(5) . . . . ?
C5 C6 O7 C10 -2.0(6) . . . . ?
C6 C7 C8 C9 178.9(3) . . . . ?
C6 C7 C8 N1 0.0(5) . . . . ?
C7 C6 O7 C10 177.8(3) . . . . ?
C7 C8 C9 O5 -2.6(5) . . . . ?
C7 C8 C9 O6 178.1(3) . . . . ?
C7 C8 N1 C4 0.9(5) . . . . ?
C7 C8 N1 Re1 -175.0(3) . . . . ?
C8 C9 O6 Re1 -1.9(4) . . . . ?
C9 C8 N1 C4 -178.0(3) . . . . ?
C9 C8 N1 Re1 6.1(4) . . . . ?
N1 C4 C5 C6 -2.1(5) . . . . ?
N1 C8 C9 O5 176.3(3) . . . . ?
N1 C8 C9 O6 -2.9(4) . . . . ?
O5 C9 O6 Re1 178.9(3) . . . . ?
O7 C6 C7 C8 178.3(3) . . . . ?
